data_2227007
loop_
_publ_author_name
'Fu, Xue-qun'

_publ_section_title
;
 4-Hydroxyanilinium perchlorate dihydrate
;
_journal_coeditor_code LX2151
_journal_issue 8
_journal_name_full 'Acta Crystallographica Section E'
_journal_page_first o1920
_journal_paper_doi 10.1107/S1600536810025365
_journal_volume 66
_journal_year 2010
_chemical_formula_iupac 'C6 H8 N O +, Cl O4 -, 2H2 O'
_chemical_formula_moiety 'C6 H8 N O +, Cl O4 -, 2(H2 O)'
_chemical_formula_sum 'C6 H12 Cl N O7'
_chemical_formula_weight 245.62
_chemical_name_systematic
;
4-Hydroxyanilinium perchlorate dihydrate
;
_space_group_IT_number 33
_symmetry_cell_setting orthorhombic
_symmetry_space_group_name_Hall 'P 2c -2n'
_symmetry_space_group_name_H-M 'P n a 21'
_atom_sites_solution_hydrogens difmap
_atom_sites_solution_primary direct
_atom_sites_solution_secondary difmap
_audit_creation_method SHELXL-97
_cell_angle_alpha 90.00
_cell_angle_beta 90.00
_cell_angle_gamma 90.00
_cell_formula_units_Z 4
_cell_length_a 24.341(5)
_cell_length_b 5.2530(10)
_cell_length_c 7.824(2)
_cell_measurement_reflns_used 4523
_cell_measurement_temperature 298(2)
_cell_measurement_theta_max 55.2
_cell_measurement_theta_min 3.095
_cell_volume 1000.4(4)
_computing_cell_refinement 'CrystalClear (Rigaku, 2005)'
_computing_data_collection 'CrystalClear (Rigaku, 2005)'
_computing_data_reduction 'CrystalClear (Rigaku, 2005)'
_computing_molecular_graphics 'SHELXTL (Sheldrick, 2008)'
_computing_publication_material 'SHELXTL (Sheldrick, 2008)'
_computing_structure_refinement 'SHELXL97 (Sheldrick, 2008)'
_computing_structure_solution 'SHELXS97 (Sheldrick, 2008)'
_diffrn_ambient_temperature 298(2)
_diffrn_detector_area_resol_mean 13.6612
_diffrn_measured_fraction_theta_full 0.999
_diffrn_measured_fraction_theta_max 0.999
_diffrn_measurement_device_type 'Rigaku SCXmini diffractometer'
_diffrn_measurement_method '\w scans'
_diffrn_radiation_monochromator graphite
_diffrn_radiation_source 'fine-focus sealed tube'
_diffrn_radiation_type MoK\a
_diffrn_radiation_wavelength 0.71073
_diffrn_reflns_av_R_equivalents 0.0518
_diffrn_reflns_av_sigmaI/netI 0.0481
_diffrn_reflns_limit_h_max 31
_diffrn_reflns_limit_h_min -31
_diffrn_reflns_limit_k_max 6
_diffrn_reflns_limit_k_min -6
_diffrn_reflns_limit_l_max 10
_diffrn_reflns_limit_l_min -10
_diffrn_reflns_number 9517
_diffrn_reflns_theta_full 27.48
_diffrn_reflns_theta_max 27.48
_diffrn_reflns_theta_min 3.10
_diffrn_standards_number 0
_exptl_absorpt_coefficient_mu 0.400
_exptl_absorpt_correction_T_max 0.923
_exptl_absorpt_correction_T_min 0.866
_exptl_absorpt_correction_type multi-scan
_exptl_absorpt_process_details '(CrystalClear; Rigaku, 2005)'
_exptl_crystal_colour Colourless
_exptl_crystal_density_diffrn 1.631
_exptl_crystal_density_method 'not measured'
_exptl_crystal_description Prism
_exptl_crystal_F_000 512
_exptl_crystal_size_max 0.4000
_exptl_crystal_size_mid 0.3000
_exptl_crystal_size_min 0.2000
_refine_diff_density_max 0.210
_refine_diff_density_min -0.526
_refine_ls_abs_structure_details 'Flack (1983), 1049 Friedel pairs'
_refine_ls_abs_structure_Flack 0.00(7)
_refine_ls_extinction_method none
_refine_ls_goodness_of_fit_ref 1.112
_refine_ls_hydrogen_treatment mixed
_refine_ls_matrix_type full
_refine_ls_number_parameters 168
_refine_ls_number_reflns 2275
_refine_ls_number_restraints 8
_refine_ls_restrained_S_all 1.112
_refine_ls_R_factor_all 0.0552
_refine_ls_R_factor_gt 0.0484
_refine_ls_shift/su_max 0.001
_refine_ls_shift/su_mean 0.000
_refine_ls_structure_factor_coef Fsqd
_refine_ls_weighting_details 'calc w=1/[\s^2^(Fo^2^)+(0.0423P)^2^+0.0000P] where P=(Fo^2^+2Fc^2^)/3'
_refine_ls_weighting_scheme calc
_refine_ls_wR_factor_gt 0.0939
_refine_ls_wR_factor_ref 0.0969
_reflns_number_gt 1986
_reflns_number_total 2275
_reflns_threshold_expression I>2sigma(I)
_cod_data_source_file lx2151.cif
_cod_data_source_block I
_cod_database_code 2227007
_cod_database_fobs_code 2227007

loop_
_symmetry_equiv_pos_as_xyz
'x, y, z'
'-x, -y, z+1/2'
'-x+1/2, y+1/2, z+1/2'
'x+1/2, -y+1/2, z'

loop_
_atom_site_type_symbol
_atom_site_label
_atom_site_fract_x
_atom_site_fract_y
_atom_site_fract_z
_atom_site_U_iso_or_equiv
_atom_site_adp_type
_atom_site_calc_flag
_atom_site_refinement_flags
_atom_site_occupancy
_atom_site_disorder_assembly
_atom_site_disorder_group
Cl Cl1 0.70519(2) 0.26502(10) 0.38081(9) 0.03119(16) Uani d . 1 . .
O O1 0.41921(9) 0.7270(4) 0.6125(3) 0.0418(5) Uani d D 1 . .
H H1O 0.4080(14) 0.855(5) 0.638(4) 0.041(10) Uiso d D 1 . .
O O2 0.65704(9) 0.1268(4) 0.4283(3) 0.0543(6) Uani d . 1 . .
O O3 0.72121(12) 0.1930(5) 0.2130(3) 0.0615(7) Uani d . 1 . .
O O4 0.69370(9) 0.5318(3) 0.3859(3) 0.0490(5) Uani d . 1 . .
O O5 0.74825(10) 0.2072(4) 0.4975(4) 0.0633(7) Uani d . 1 . .
N N1 0.64637(12) 0.7547(5) 0.7092(4) 0.0383(6) Uani d . 1 . .
H H1N 0.6637(19) 0.763(7) 0.624(7) 0.067(14) Uiso d . 1 . .
H H2N 0.6575(16) 0.911(8) 0.768(6) 0.082(13) Uiso d . 1 . .
H H3N 0.6580(18) 0.587(9) 0.759(6) 0.102(16) Uiso d . 1 . .
C C1 0.47480(12) 0.7447(5) 0.6368(3) 0.0303(6) Uani d . 1 . .
C C2 0.50729(12) 0.5551(5) 0.5650(4) 0.0323(6) Uani d . 1 . .
H H2 0.4911 0.4256 0.5014 0.039 Uiso calc R 1 . .
C C3 0.56328(12) 0.5591(5) 0.5878(4) 0.0347(6) Uani d . 1 . .
H H3 0.5852 0.4326 0.5404 0.042 Uiso calc R 1 . .
C C4 0.58649(11) 0.7533(4) 0.6821(3) 0.0308(6) Uani d . 1 . .
C C5 0.55500(11) 0.9431(5) 0.7512(4) 0.0320(6) Uani d . 1 . .
H H5 0.5714 1.0744 0.8124 0.038 Uiso calc R 1 . .
C C6 0.49832(11) 0.9382(5) 0.7292(4) 0.0324(6) Uani d . 1 . .
H H6 0.4765 1.0651 0.7768 0.039 Uiso calc R 1 . .
O O1W 0.68473(10) 0.2523(4) 0.8370(3) 0.0461(6) Uani d D 1 . .
H H1AW 0.680(3) 0.245(11) 0.937(6) 0.19(4) Uiso d D 1 . .
H H1BW 0.7155(18) 0.270(10) 0.793(8) 0.13(2) Uiso d D 1 . .
O O2W 0.62796(12) 0.7872(5) 0.0985(4) 0.0514(6) Uani d D 1 . .
H H2AW 0.6577(16) 0.773(8) 0.172(5) 0.079(15) Uiso d D 1 . .
H H2BW 0.6131(18) 0.658(6) 0.103(6) 0.070(14) Uiso d D 1 . .

loop_
_atom_site_aniso_label
_atom_site_aniso_U_11
_atom_site_aniso_U_22
_atom_site_aniso_U_33
_atom_site_aniso_U_12
_atom_site_aniso_U_13
_atom_site_aniso_U_23
Cl1 0.0311(3) 0.0332(3) 0.0292(3) 0.0050(2) 0.0005(3) -0.0030(3)
O1 0.0300(11) 0.0394(11) 0.0560(14) 0.0019(10) -0.0011(10) -0.0022(11)
O2 0.0455(12) 0.0505(11) 0.0667(15) -0.0075(10) 0.0107(11) 0.0084(11)
O3 0.0783(17) 0.0697(15) 0.0365(14) 0.0053(14) 0.0176(13) -0.0112(11)
O4 0.0573(13) 0.0358(9) 0.0541(12) 0.0082(9) -0.0003(13) 0.0001(11)
O5 0.0484(15) 0.0774(16) 0.0640(17) 0.0242(13) -0.0244(13) -0.0038(13)
N1 0.0317(14) 0.0414(15) 0.0419(17) 0.0010(12) 0.0015(12) 0.0017(13)
C1 0.0319(14) 0.0327(13) 0.0262(14) -0.0010(12) -0.0009(12) 0.0064(11)
C2 0.0337(15) 0.0293(13) 0.0341(14) -0.0031(12) -0.0005(12) -0.0067(11)
C3 0.0357(16) 0.0277(12) 0.0405(16) 0.0041(11) 0.0070(13) -0.0073(11)
C4 0.0292(13) 0.0301(13) 0.0331(14) 0.0011(12) 0.0000(11) 0.0044(11)
C5 0.0383(15) 0.0287(11) 0.0290(13) -0.0009(11) -0.0045(12) -0.0015(11)
C6 0.0358(14) 0.0295(13) 0.0320(15) 0.0087(11) -0.0014(11) -0.0040(12)
O1W 0.0394(12) 0.0513(12) 0.0477(18) -0.0040(12) -0.0053(10) 0.0005(11)
O2W 0.0401(15) 0.0486(14) 0.0654(17) 0.0015(12) -0.0133(12) 0.0038(13)

loop_
_atom_type_symbol
_atom_type_description
_atom_type_scat_dispersion_real
_atom_type_scat_dispersion_imag
_atom_type_scat_source
C C 0.0033 0.0016 'International Tables Vol C Tables 4.2.6.8 and 6.1.1.4'
H H 0.0000 0.0000 'International Tables Vol C Tables 4.2.6.8 and 6.1.1.4'
Cl Cl 0.1484 0.1585 'International Tables Vol C Tables 4.2.6.8 and 6.1.1.4'
N N 0.0061 0.0033 'International Tables Vol C Tables 4.2.6.8 and 6.1.1.4'
O O 0.0106 0.0060 'International Tables Vol C Tables 4.2.6.8 and 6.1.1.4'

loop_
_geom_angle_atom_site_label_1
_geom_angle_atom_site_label_2
_geom_angle_atom_site_label_3
_geom_angle_site_symmetry_1
_geom_angle_site_symmetry_3
_geom_angle
_geom_angle_publ_flag
O3 Cl1 O5 . . 109.51(18) ?
O3 Cl1 O2 . . 109.27(17) ?
O5 Cl1 O2 . . 109.22(16) ?
O3 Cl1 O4 . . 109.90(17) ?
O5 Cl1 O4 . . 109.61(14) ?
O2 Cl1 O4 . . 109.31(13) ?
C1 O1 H1O . . 105(3) ?
C4 N1 H1N . . 114(3) ?
C4 N1 H2N . . 110(2) ?
H1N N1 H2N . . 102(4) ?
C4 N1 H3N . . 109(3) ?
H1N N1 H3N . . 103(4) ?
H2N N1 H3N . . 119(4) ?
O1 C1 C6 . . 122.4(3) ?
O1 C1 C2 . . 117.2(2) ?
C6 C1 C2 . . 120.4(3) ?
C3 C2 C1 . . 120.0(3) ?
C3 C2 H2 . . 120.0 ?
C1 C2 H2 . . 120.0 ?
C2 C3 C4 . . 119.1(2) ?
C2 C3 H3 . . 120.4 ?
C4 C3 H3 . . 120.4 ?
C5 C4 C3 . . 121.4(2) ?
C5 C4 N1 . . 119.6(2) ?
C3 C4 N1 . . 119.1(2) ?
C4 C5 C6 . . 119.6(2) ?
C4 C5 H5 . . 120.2 ?
C6 C5 H5 . . 120.2 ?
C1 C6 C5 . . 119.5(2) ?
C1 C6 H6 . . 120.2 ?
C5 C6 H6 . . 120.2 ?
H1AW O1W H1BW . . 124(7) ?
H2AW O2W H2BW . . 106(4) ?

loop_
_geom_bond_atom_site_label_1
_geom_bond_atom_site_label_2
_geom_bond_site_symmetry_2
_geom_bond_distance
_geom_bond_publ_flag
Cl1 O3 . 1.421(2) ?
Cl1 O5 . 1.423(2) ?
Cl1 O2 . 1.428(2) ?
Cl1 O4 . 1.4297(18) ?
O1 C1 . 1.370(3) ?
O1 H1O . 0.75(3) ?
N1 C4 . 1.473(4) ?
N1 H1N . 0.79(5) ?
N1 H2N . 0.98(4) ?
N1 H3N . 1.00(5) ?
C1 C6 . 1.372(4) ?
C1 C2 . 1.391(4) ?
C2 C3 . 1.375(4) ?
C2 H2 . 0.9300 ?
C3 C4 . 1.379(4) ?
C3 H3 . 0.9300 ?
C4 C5 . 1.369(4) ?
C5 C6 . 1.391(4) ?
C5 H5 . 0.9300 ?
C6 H6 . 0.9300 ?
O1W H1AW . 0.79(5) ?
O1W H1BW . 0.83(4) ?
O2W H2AW . 0.93(4) ?
O2W H2BW . 0.77(3) ?

loop_
_geom_hbond_atom_site_label_D
_geom_hbond_atom_site_label_H
_geom_hbond_atom_site_label_A
_geom_hbond_site_symmetry_A
_geom_hbond_distance_DH
_geom_hbond_distance_HA
_geom_hbond_distance_DA
_geom_hbond_angle_DHA
O1 H1O O2W 2_675 0.75(3) 2.10(3) 2.801(3) 156(4)
N1 H1N O4 . 0.79(5) 2.34(5) 3.016(4) 144(4)
N1 H2N O1W 1_565 0.98(4) 1.98(5) 2.951(4) 168(4)
N1 H3N O1W . 1.00(5) 1.97(5) 2.972(4) 175(4)
O1W H1AW O3 1_556 0.79(5) 2.40(7) 3.089(3) 146(8)
O1W H1BW O5 . 0.83(4) 2.47(6) 3.083(4) 132(5)
O2W H2AW O4 . 0.93(4) 2.28(4) 3.068(4) 143(4)
O2W H2BW O1 2_664 0.77(3) 2.17(3) 2.937(3) 173(5)
C2 H2 Cg1 2_664 0.93 2.88 3.677(3) 143.9

loop_
_geom_torsion_atom_site_label_1
_geom_torsion_atom_site_label_2
_geom_torsion_atom_site_label_3
_geom_torsion_atom_site_label_4
_geom_torsion_site_symmetry_1
_geom_torsion_site_symmetry_2
_geom_torsion_site_symmetry_3
_geom_torsion_site_symmetry_4
_geom_torsion
_geom_torsion_publ_flag
O1 C1 C2 C3 . . . . -178.6(2) ?
C6 C1 C2 C3 . . . . 0.7(4) ?
C1 C2 C3 C4 . . . . -0.2(4) ?
C2 C3 C4 C5 . . . . -0.8(4) ?
C2 C3 C4 N1 . . . . 178.9(3) ?
C3 C4 C5 C6 . . . . 1.3(4) ?
N1 C4 C5 C6 . . . . -178.4(3) ?
O1 C1 C6 C5 . . . . 179.1(2) ?
C2 C1 C6 C5 . . . . -0.2(4) ?
C4 C5 C6 C1 . . . . -0.8(4) ?

loop_
_cod_related_entry_id
_cod_related_entry_database
_cod_related_entry_code
1 ChemSpider 30656166
